data_7056381
loop_
_publ_author_name
'Amabilino, Silvia'
'Tasse, Marine'
'Lacroix, Pascal G.'
'Mallet-Ladeira, Sonia'
'Pimienta, V\'eronique'
'Akl, Jo\"elle'
'Sasaki, Isabelle'
'Malfant, Isabelle'

_publ_section_title
;
 Photorelease of nitric oxide (NO) on ruthenium nitrosyl complexes with
 phenyl substituted terpyridines
;
_journal_name_full 'New J. Chem.'
_journal_paper_doi 10.1039/C7NJ00866J
_journal_year 2017
_chemical_formula_moiety '2(C22 H17 Cl2 N4 O2 Ru), 2(F6 P),C4 H10 O, C2 H3 N'
_chemical_formula_sum 'C50 H47 Cl4 F12 N9 O5 P2 Ru2'
_chemical_formula_weight 1487.85
_space_group_crystal_system monoclinic
_space_group_IT_number 14
_space_group_name_Hall '-P 2ybc'
_space_group_name_H-M_alt 'P 1 21/c 1'
_symmetry_space_group_name_Hall '-P 2ybc'
_symmetry_space_group_name_H-M 'P 1 21/c 1'
_atom_sites_solution_hydrogens geom
_audit_creation_method SHELXL-2016/6
_audit_update_record
;
2017-05-31 deposited with the CCDC.
2017-06-12 downloaded from the CCDC.
;
_cell_angle_alpha 90
_cell_angle_beta 97.922(3)
_cell_angle_gamma 90
_cell_formula_units_Z 4
_cell_length_a 21.673(2)
_cell_length_b 25.105(3)
_cell_length_c 11.5618(12)
_cell_measurement_reflns_used 9827
_cell_measurement_temperature 100(2)
_cell_measurement_theta_max 25.32
_cell_measurement_theta_min 2.41
_cell_volume 6230.7(11)
_computing_cell_refinement 'APEX2 and SAINT'
_computing_data_collection APEX2
_computing_data_reduction SAINT
_computing_molecular_graphics 'Ortep-3 for Windows (Farrugia, 1997)'
_computing_publication_material 'WinGX publication routines (Farrugia, 1999)'
_computing_structure_refinement 'SHELXL-2016/6 (Sheldrick, 2016)'
_computing_structure_solution 'SHELXS-97 (Sheldrick, 2008)'
_diffrn_ambient_temperature 100(2)
_diffrn_measured_fraction_theta_full 0.999
_diffrn_measured_fraction_theta_max 0.994
_diffrn_measurement_device_type 'Bruker Kappa APEX II Quazar'
_diffrn_measurement_method 'phi and omega scans'
_diffrn_radiation_monochromator 'multilayer optics'
_diffrn_radiation_source 'microfocus sealed tube'
_diffrn_radiation_type MoK\a
_diffrn_radiation_wavelength 0.71073
_diffrn_reflns_av_R_equivalents 0.1293
_diffrn_reflns_av_unetI/netI 0.0699
_diffrn_reflns_Laue_measured_fraction_full 0.999
_diffrn_reflns_Laue_measured_fraction_max 0.994
_diffrn_reflns_limit_h_max 27
_diffrn_reflns_limit_h_min -27
_diffrn_reflns_limit_k_max 31
_diffrn_reflns_limit_k_min -31
_diffrn_reflns_limit_l_max 14
_diffrn_reflns_limit_l_min -14
_diffrn_reflns_number 168276
_diffrn_reflns_point_group_measured_fraction_full 0.999
_diffrn_reflns_point_group_measured_fraction_max 0.994
_diffrn_reflns_theta_full 25.242
_diffrn_reflns_theta_max 26.499
_diffrn_reflns_theta_min 1.897
_diffrn_standards_decay_% 0
_diffrn_standards_interval_count 0
_diffrn_standards_interval_time 0
_diffrn_standards_number 0
_exptl_absorpt_coefficient_mu 0.794
_exptl_absorpt_correction_T_max 0.7454
_exptl_absorpt_correction_T_min 0.6445
_exptl_absorpt_correction_type multi-scan
_exptl_absorpt_process_details
;
        [c.f. r.h. blessing, acta cryst. (1995), a51, 33-38]
;
_exptl_crystal_colour orange
_exptl_crystal_density_diffrn 1.586
_exptl_crystal_density_method 'not measured'
_exptl_crystal_description plate
_exptl_crystal_F_000 2976
_exptl_crystal_size_max 0.180
_exptl_crystal_size_mid 0.120
_exptl_crystal_size_min 0.020
_refine_diff_density_max 1.916
_refine_diff_density_min -1.673
_refine_diff_density_rms 0.189
_refine_ls_extinction_method none
_refine_ls_goodness_of_fit_ref 1.021
_refine_ls_hydrogen_treatment constr
_refine_ls_matrix_type full
_refine_ls_number_parameters 826
_refine_ls_number_reflns 12844
_refine_ls_number_restraints 279
_refine_ls_restrained_S_all 1.012
_refine_ls_R_factor_all 0.1272
_refine_ls_R_factor_gt 0.0947
_refine_ls_shift/su_max 0.023
_refine_ls_shift/su_mean 0.002
_refine_ls_structure_factor_coef Fsqd
_refine_ls_weighting_details 'w=1/[\s^2^(Fo^2^)+(0.0707P)^2^+153.2405P] where P=(Fo^2^+2Fc^2^)/3'
_refine_ls_weighting_scheme calc
_refine_ls_wR_factor_gt 0.2264
_refine_ls_wR_factor_ref 0.2447
_reflns_Friedel_coverage 0.000
_reflns_number_gt 9446
_reflns_number_total 12844
_reflns_threshold_expression 'I > 2\s(I)'
_cod_data_source_file c7nj00866j2.cif
_cod_data_source_block shelx
_cod_original_cell_volume 6230.8(11)
_cod_database_code 7056381
_shelx_shelxl_version_number 2016/6
_shelx_space_group_comment
;
The symmetry employed for this shelxl refinement is uniquely defined
by the following loop, which should always be used as a source of
symmetry information in preference to the above space-group names.
They are only intended as comments.
;
_shelx_estimated_absorpt_t_min 0.870
_shelx_estimated_absorpt_t_max 0.984

loop_
_space_group_symop_operation_xyz
'x, y, z'
'-x, y+1/2, -z+1/2'
'-x, -y, -z'
'x, -y-1/2, z-1/2'

loop_
_atom_site_label
_atom_site_type_symbol
_atom_site_fract_x
_atom_site_fract_y
_atom_site_fract_z
_atom_site_U_iso_or_equiv
_atom_site_adp_type
_atom_site_occupancy
_atom_site_site_symmetry_order
_atom_site_calc_flag
_atom_site_refinement_flags_posn
_atom_site_refinement_flags_adp
_atom_site_refinement_flags_occupancy
_atom_site_disorder_assembly
_atom_site_disorder_group
C1 C 0.8339(6) 0.3910(5) 0.4301(9) 0.044(3) Uani 1 1 d . . . . .
H1 H 0.792755 0.387978 0.448910 0.053 Uiso 1 1 calc R U . . .
C2 C 0.8667(6) 0.4393(6) 0.4539(12) 0.052(3) Uani 1 1 d . . . . .
H2 H 0.848354 0.469090 0.486698 0.063 Uiso 1 1 calc R U . . .
C3 C 0.9260(8) 0.4409(7) 0.4272(16) 0.080(5) Uani 1 1 d . . . . .
H3 H 0.949066 0.473086 0.439061 0.096 Uiso 1 1 calc R U . . .
C4 C 0.9540(7) 0.3963(7) 0.3827(16) 0.071(5) Uani 1 1 d . . . . .
H4 H 0.996262 0.397376 0.369284 0.086 Uiso 1 1 calc R U . . .
C5 C 0.9188(6) 0.3508(5) 0.3588(11) 0.042(3) Uani 1 1 d . . . . .
C6 C 0.9438(5) 0.3016(5) 0.3132(10) 0.042(3) Uani 1 1 d . . . . .
C7 C 1.0017(6) 0.2930(6) 0.2812(12) 0.050(3) Uani 1 1 d . . . . .
H7 H 1.031709 0.320826 0.286995 0.060 Uiso 1 1 calc R U . . .
C8 C 1.0157(5) 0.2426(5) 0.2399(11) 0.043(3) Uani 1 1 d . . . . .
C9 C 0.9729(5) 0.2006(5) 0.2420(10) 0.042(3) Uani 1 1 d . . . . .
H9 H 0.983876 0.165069 0.225004 0.051 Uiso 1 1 calc R U . . .
C10 C 0.9146(5) 0.2124(5) 0.2695(9) 0.036(2) Uani 1 1 d . . . . .
C11 C 0.8624(5) 0.1734(4) 0.2727(9) 0.033(2) Uani 1 1 d . . . . .
C12 C 0.8640(6) 0.1208(5) 0.2432(10) 0.043(3) Uani 1 1 d . . . . .
H12 H 0.900677 0.106263 0.219266 0.051 Uiso 1 1 calc R U . . .
C13 C 0.8129(6) 0.0887(5) 0.2479(11) 0.045(3) Uani 1 1 d . . . . .
H13 H 0.813937 0.052255 0.226370 0.054 Uiso 1 1 calc R U . . .
C14 C 0.7597(5) 0.1105(5) 0.2847(10) 0.041(3) Uani 1 1 d . . . . .
H14 H 0.724097 0.089114 0.290827 0.050 Uiso 1 1 calc R U . . .
C15 C 0.7603(5) 0.1638(4) 0.3118(9) 0.031(2) Uani 1 1 d . . . . .
H15 H 0.724156 0.178905 0.336858 0.037 Uiso 1 1 calc R U . . .
C16 C 1.0761(6) 0.2319(6) 0.1996(13) 0.059(4) Uani 1 1 d . . . . .
C17 C 1.1299(7) 0.2624(7) 0.2380(19) 0.089(7) Uani 1 1 d . . . . .
H17 H 1.127575 0.289866 0.293840 0.107 Uiso 1 1 calc R U . . .
C18 C 1.1861(8) 0.2532(7) 0.196(2) 0.102(8) Uani 1 1 d . . . . .
H18 H 1.221926 0.273667 0.223566 0.122 Uiso 1 1 calc R U . . .
C19 C 1.1892(7) 0.2134(9) 0.1119(15) 0.088(6) Uani 1 1 d . . . . .
C20 C 1.1379(7) 0.1829(9) 0.0747(15) 0.094(7) Uani 1 1 d . . . . .
H20 H 1.140522 0.156016 0.017834 0.112 Uiso 1 1 calc R U . . .
C21 C 1.0814(7) 0.1909(7) 0.1193(12) 0.071(5) Uani 1 1 d . . . . .
H21 H 1.046783 0.168392 0.094882 0.085 Uiso 1 1 calc R U . . .
C22 C 1.2516(8) 0.1664(10) -0.0086(16) 0.104(8) Uani 1 1 d . . . . .
H22A H 1.248641 0.131754 0.029487 0.156 Uiso 1 1 calc R U . . .
H22B H 1.292329 0.169474 -0.035849 0.156 Uiso 1 1 calc R U . . .
H22C H 1.218590 0.169277 -0.075269 0.156 Uiso 1 1 calc R U . . .
C23 C 0.5666(5) 0.4862(3) 0.1045(7) 0.023(2) Uani 1 1 d . . . . .
H23 H 0.595423 0.483734 0.049883 0.028 Uiso 1 1 calc R U . . .
C24 C 0.5405(5) 0.5345(4) 0.1242(8) 0.031(2) Uani 1 1 d . U . . .
H24 H 0.551863 0.565620 0.085428 0.038 Uiso 1 1 calc R U . . .
C25 C 0.4977(5) 0.5370(4) 0.2007(8) 0.031(2) Uani 1 1 d . . . . .
H25 H 0.477157 0.569795 0.210616 0.038 Uiso 1 1 calc R U . . .
C26 C 0.4839(5) 0.4932(3) 0.2638(8) 0.024(2) Uani 1 1 d . U . . .
H26 H 0.455564 0.495591 0.319298 0.029 Uiso 1 1 calc R U . . .
C27 C 0.5128(5) 0.4448(3) 0.2436(7) 0.022(2) Uani 1 1 d . . . . .
C28 C 0.5037(5) 0.3947(3) 0.3063(7) 0.0207(19) Uani 1 1 d . . . . .
C29 C 0.4686(4) 0.3873(4) 0.3949(7) 0.0217(19) Uani 1 1 d . . . . .
H29 H 0.446309 0.416170 0.422289 0.026 Uiso 1 1 calc R U . . .
C30 C 0.4658(4) 0.3357(3) 0.4456(7) 0.0198(18) Uani 1 1 d . . . . .
C31 C 0.4974(4) 0.2938(4) 0.3990(7) 0.0223(19) Uani 1 1 d . . . . .
H31 H 0.495370 0.258839 0.429514 0.027 Uiso 1 1 calc R U . . .
C32 C 0.5315(4) 0.3034(3) 0.3087(7) 0.0177(17) Uani 1 1 d . . . . .
C33 C 0.5645(4) 0.2633(3) 0.2470(7) 0.0180(18) Uani 1 1 d . . . . .
C34 C 0.5644(4) 0.2099(3) 0.2691(7) 0.0181(18) Uani 1 1 d . . . . .
H34 H 0.543879 0.196685 0.330754 0.022 Uiso 1 1 calc R U . . .
C35 C 0.5945(4) 0.1742(4) 0.2009(7) 0.0214(19) Uani 1 1 d . . . . .
H35 H 0.593596 0.136865 0.213897 0.026 Uiso 1 1 calc R U . . .
C36 C 0.6257(4) 0.1957(3) 0.1132(7) 0.0187(18) Uani 1 1 d . . . . .
H36 H 0.647881 0.173230 0.067186 0.022 Uiso 1 1 calc R U . . .
C37 C 0.6237(4) 0.2502(3) 0.0950(7) 0.0193(18) Uani 1 1 d . . . . .
H37 H 0.643552 0.264558 0.033696 0.023 Uiso 1 1 calc R U . . .
C38 C 0.4313(5) 0.3271(3) 0.5443(7) 0.0218(19) Uani 1 1 d . . . . .
C39 C 0.4143(5) 0.3677(4) 0.6152(8) 0.029(2) Uani 1 1 d . . . . .
H39 H 0.423675 0.403609 0.597974 0.035 Uiso 1 1 calc R U . . .
C40 C 0.3840(5) 0.3570(4) 0.7103(9) 0.035(2) Uani 1 1 d . . . . .
H40 H 0.372375 0.385593 0.756548 0.042 Uiso 1 1 calc R U . . .
C41 C 0.3704(5) 0.3058(4) 0.7390(8) 0.030(2) Uani 1 1 d . . . . .
C42 C 0.3869(5) 0.2635(4) 0.6704(9) 0.031(2) Uani 1 1 d . . . . .
H42 H 0.377955 0.227795 0.689960 0.037 Uiso 1 1 calc R U . . .
C43 C 0.4160(5) 0.2740(4) 0.5746(9) 0.027(2) Uani 1 1 d . . . . .
H43 H 0.426116 0.245241 0.527223 0.033 Uiso 1 1 calc R U . . .
C44 C 0.3176(6) 0.3320(6) 0.8990(10) 0.050(3) Uani 1 1 d . . . . .
H44A H 0.352340 0.354008 0.934927 0.075 Uiso 1 1 calc R U . . .
H44B H 0.296268 0.316205 0.960227 0.075 Uiso 1 1 calc R U . . .
H44C H 0.288194 0.354081 0.847821 0.075 Uiso 1 1 calc R U . . .
C45 C 0.8883(8) 0.4214(6) 0.0793(12) 0.065(4) Uani 1 1 d . . . . .
C46 C 0.9349(10) 0.4521(9) 0.0290(18) 0.106(7) Uani 1 1 d . . . . .
H46A H 0.963806 0.427748 -0.002498 0.159 Uiso 1 1 calc R U . . .
H46B H 0.958056 0.474499 0.089504 0.159 Uiso 1 1 calc R U . . .
H46C H 0.914371 0.474682 -0.033944 0.159 Uiso 1 1 calc R U . . .
C47 C 0.2434(12) 0.4776(8) -0.1900(17) 0.107(7) Uani 1 1 d . . . . .
H47A H 0.283281 0.467786 -0.215101 0.161 Uiso 1 1 calc R U . . .
H47B H 0.226079 0.508610 -0.234511 0.161 Uiso 1 1 calc R U . . .
H47C H 0.214332 0.447621 -0.203698 0.161 Uiso 1 1 calc R U . . .
C48 C 0.2539(9) 0.4914(8) -0.0574(17) 0.085(5) Uani 1 1 d . . . . .
H48A H 0.275277 0.526115 -0.043796 0.102 Uiso 1 1 calc R U . . .
H48B H 0.213630 0.493042 -0.026056 0.102 Uiso 1 1 calc R U . . .
C49 C 0.3032(9) 0.4549(8) 0.1233(14) 0.082(5) Uani 1 1 d . . . . .
H49A H 0.330712 0.485806 0.144463 0.099 Uiso 1 1 calc R U . . .
H49B H 0.263208 0.461201 0.153484 0.099 Uiso 1 1 calc R U . . .
C50 C 0.3323(9) 0.4064(9) 0.1751(14) 0.102(8) Uani 1 1 d . . . . .
H50A H 0.300723 0.378536 0.175362 0.153 Uiso 1 1 calc R U . . .
H50B H 0.351300 0.413788 0.255376 0.153 Uiso 1 1 calc R U . . .
H50C H 0.364522 0.394492 0.129174 0.153 Uiso 1 1 calc R U . . .
N1 N 0.7818(4) 0.2965(3) 0.2042(7) 0.0304(19) Uani 1 1 d . . . . .
N2 N 0.8594(4) 0.3495(4) 0.3819(7) 0.034(2) Uani 1 1 d . . . . .
N3 N 0.9008(4) 0.2612(4) 0.3015(7) 0.0322(19) Uani 1 1 d . . . . .
N4 N 0.8088(4) 0.1952(4) 0.3046(7) 0.035(2) Uani 1 1 d . . . . .
N8 N 0.6570(4) 0.3828(3) 0.2247(6) 0.0226(17) Uani 1 1 d . . . . .
N5 N 0.5520(4) 0.4422(3) 0.1610(6) 0.0208(16) Uani 1 1 d . . . . .
N6 N 0.5357(3) 0.3527(3) 0.2700(6) 0.0165(15) Uani 1 1 d . . . . .
N7 N 0.5949(4) 0.2834(3) 0.1601(6) 0.0190(15) Uani 1 1 d . . . . .
N9 N 0.8509(9) 0.3979(7) 0.1194(15) 0.104(6) Uani 1 1 d . . . . .
O1 O 0.7534(4) 0.3129(3) 0.1215(6) 0.0389(18) Uani 1 1 d . . . . .
O2 O 1.2445(5) 0.2098(7) 0.0764(12) 0.109(5) Uani 1 1 d . . . . .
O3 O 0.2921(6) 0.4489(5) -0.0029(10) 0.084(3) Uani 1 1 d . . . . .
O5 O 0.7042(3) 0.3984(3) 0.2659(6) 0.0305(16) Uani 1 1 d . . . . .
O6 O 0.3412(4) 0.2897(3) 0.8307(6) 0.0395(19) Uani 1 1 d . . . . .
P1 P 0.1240(5) 0.4324(4) 0.2623(9) 0.053(2) Uani 0.600(13) 1 d D U P A 1
F1 F 0.1413(9) 0.4664(8) 0.1545(15) 0.074(5) Uani 0.600(13) 1 d D U P A 1
F2 F 0.1745(7) 0.4636(7) 0.3528(15) 0.048(4) Uani 0.600(13) 1 d D U P A 1
F3 F 0.1062(7) 0.3955(6) 0.3677(14) 0.066(4) Uani 0.600(13) 1 d D U P A 1
F4 F 0.0740(8) 0.3983(7) 0.1736(15) 0.086(5) Uani 0.600(13) 1 d D U P A 1
F5 F 0.1751(7) 0.3884(5) 0.2426(14) 0.070(4) Uani 0.600(13) 1 d D U P A 1
F6 F 0.0720(7) 0.4764(8) 0.2806(16) 0.084(5) Uani 0.600(13) 1 d D U P A 1
P1' P 0.1074(8) 0.4476(5) 0.2921(11) 0.054(4) Uani 0.400(13) 1 d D U P A 2
F1' F 0.0922(12) 0.5098(8) 0.286(2) 0.085(7) Uani 0.400(13) 1 d D U P A 2
F2' F 0.0388(10) 0.4327(10) 0.2273(18) 0.080(7) Uani 0.400(13) 1 d D U P A 2
F3' F 0.1251(14) 0.3847(7) 0.299(2) 0.092(7) Uani 0.400(13) 1 d D U P A 2
F4' F 0.1789(12) 0.4603(16) 0.347(3) 0.100(10) Uani 0.400(13) 1 d D U P A 2
F5' F 0.1308(15) 0.4489(11) 0.166(2) 0.084(7) Uani 0.400(13) 1 d D U P A 2
F6' F 0.0849(11) 0.4463(9) 0.4190(15) 0.082(7) Uani 0.400(13) 1 d D U P A 2
F7 F 0.6246(3) 0.4132(2) 0.4524(5) 0.0365(14) Uani 1 1 d . . . . .
F8 F 0.6440(3) 0.4925(2) 0.3747(5) 0.0400(15) Uani 1 1 d . . . . .
F9 F 0.6599(4) 0.5283(2) 0.5570(6) 0.0513(19) Uani 1 1 d . . . . .
F10 F 0.6399(3) 0.4489(2) 0.6337(5) 0.0403(15) Uani 1 1 d . . . . .
F11 F 0.5710(3) 0.4865(3) 0.4942(5) 0.0439(16) Uani 1 1 d . . . . .
F12 F 0.7149(3) 0.4563(3) 0.5152(6) 0.0443(16) Uani 1 1 d . . . . .
P2 P 0.64336(13) 0.47080(10) 0.5049(2) 0.0273(6) Uani 1 1 d . . . . .
Cl2 Cl 0.86164(14) 0.24990(12) 0.5273(2) 0.0424(7) Uani 1 1 d . . . . .
Cl1 Cl 0.71957(13) 0.28831(11) 0.4084(2) 0.0384(6) Uani 1 1 d . . . . .
Cl4 Cl 0.49328(11) 0.34724(8) 0.01801(17) 0.0208(4) Uani 1 1 d . . . . .
Cl3 Cl 0.63505(11) 0.38028(8) -0.02808(18) 0.0238(5) Uani 1 1 d . . . . .
Ru1 Ru 0.81779(4) 0.27555(3) 0.34170(7) 0.0287(2) Uani 1 1 d . . . . .
Ru2 Ru 0.58606(4) 0.36582(3) 0.14180(6) 0.01762(18) Uani 1 1 d . . . . .

loop_
_atom_site_aniso_label
_atom_site_aniso_U_11
_atom_site_aniso_U_22
_atom_site_aniso_U_33
_atom_site_aniso_U_23
_atom_site_aniso_U_13
_atom_site_aniso_U_12
C1 0.062(8) 0.044(7) 0.026(5) -0.012(5) 0.004(5) -0.005(6)
C2 0.040(7) 0.056(8) 0.060(8) -0.015(7) 0.004(6) 0.011(6)
C3 0.070(11) 0.066(10) 0.100(13) -0.053(10) -0.002(9) -0.014(8)
C4 0.038(8) 0.072(11) 0.104(13) -0.029(10) 0.012(8) -0.015(7)
C5 0.041(7) 0.040(6) 0.044(6) -0.014(5) -0.001(5) 0.003(5)
C6 0.033(6) 0.052(7) 0.039(6) -0.011(5) 0.003(5) -0.008(5)
C7 0.030(6) 0.061(8) 0.061(8) -0.013(7) 0.016(6) -0.002(6)
C8 0.037(6) 0.039(7) 0.052(7) 0.001(5) 0.008(5) -0.003(5)
C9 0.040(6) 0.046(7) 0.043(6) -0.009(5) 0.008(5) 0.008(5)
C10 0.042(6) 0.045(7) 0.022(5) 0.001(5) 0.009(4) -0.003(5)
C11 0.042(6) 0.030(6) 0.026(5) -0.004(4) -0.003(4) 0.003(5)
C12 0.045(7) 0.050(7) 0.034(6) 0.004(5) 0.008(5) 0.009(6)
C13 0.055(8) 0.035(6) 0.045(7) -0.009(5) 0.006(6) 0.006(6)
C14 0.038(6) 0.043(7) 0.042(6) -0.007(5) 0.001(5) -0.002(5)
C15 0.030(5) 0.033(6) 0.029(5) 0.002(4) -0.001(4) 0.001(4)
C16 0.035(7) 0.079(10) 0.065(9) -0.019(8) 0.013(6) -0.012(7)
C17 0.036(8) 0.066(11) 0.165(19) -0.057(12) 0.017(10) -0.010(7)
C18 0.046(9) 0.077(12) 0.19(2) -0.055(14) 0.052(12) -0.010(8)
C19 0.032(8) 0.16(2) 0.075(11) -0.028(12) 0.015(7) 0.011(10)
C20 0.050(9) 0.17(2) 0.066(10) -0.057(12) 0.013(8) -0.016(11)
C21 0.043(8) 0.116(14) 0.054(8) -0.045(9) 0.012(6) -0.017(8)
C22 0.051(10) 0.19(2) 0.068(11) -0.047(14) 0.006(8) 0.012(12)
C23 0.045(6) 0.006(4) 0.015(4) -0.002(3) -0.004(4) 0.002(4)
C24 0.055(6) 0.014(4) 0.026(4) 0.001(4) 0.005(4) 0.001(4)
C25 0.051(7) 0.015(5) 0.026(5) 0.002(4) -0.003(5) 0.011(4)
C26 0.040(5) 0.007(4) 0.024(4) -0.003(3) 0.003(4) 0.003(3)
C27 0.044(6) 0.006(4) 0.015(4) -0.003(3) -0.005(4) -0.002(4)
C28 0.039(5) 0.007(4) 0.016(4) 0.001(3) 0.003(4) 0.001(4)
C29 0.034(5) 0.015(4) 0.017(4) -0.001(3) 0.005(4) 0.006(4)
C30 0.031(5) 0.014(4) 0.014(4) -0.001(3) 0.004(4) 0.004(4)
C31 0.037(5) 0.014(4) 0.016(4) 0.000(3) 0.004(4) -0.003(4)
C32 0.027(5) 0.010(4) 0.016(4) 0.001(3) 0.001(3) 0.005(3)
C33 0.023(4) 0.020(4) 0.012(4) 0.008(3) 0.007(3) 0.004(3)
C34 0.032(5) 0.011(4) 0.012(4) 0.000(3) 0.007(3) 0.002(3)
C35 0.033(5) 0.014(4) 0.018(4) 0.003(3) 0.006(4) 0.000(4)
C36 0.027(5) 0.016(4) 0.015(4) 0.002(3) 0.010(3) 0.002(4)
C37 0.033(5) 0.014(4) 0.011(4) -0.005(3) 0.004(3) 0.000(4)
C38 0.036(5) 0.015(4) 0.014(4) -0.002(3) 0.004(4) -0.002(4)
C39 0.043(6) 0.025(5) 0.021(4) -0.003(4) 0.014(4) -0.003(4)
C40 0.049(7) 0.036(6) 0.023(5) -0.013(4) 0.018(5) -0.003(5)
C41 0.032(5) 0.040(6) 0.020(5) -0.004(4) 0.006(4) 0.001(5)
C42 0.035(6) 0.033(6) 0.027(5) 0.001(4) 0.014(4) -0.001(4)
C43 0.037(6) 0.017(5) 0.031(5) 0.001(4) 0.014(4) 0.006(4)
C44 0.058(8) 0.063(9) 0.033(6) -0.016(6) 0.023(6) -0.011(7)
C45 0.095(12) 0.063(10) 0.034(7) 0.018(7) 0.002(7) -0.001(9)
C46 0.112(16) 0.110(17) 0.098(15) 0.040(13) 0.022(13) -0.031(13)
C47 0.18(2) 0.061(12) 0.085(14) 0.021(10) 0.027(14) -0.024(13)
C48 0.078(12) 0.082(13) 0.095(14) 0.023(11) 0.017(10) 0.021(10)
C49 0.089(13) 0.091(14) 0.062(10) -0.027(9) -0.010(9) -0.004(10)
C50 0.113(15) 0.133(18) 0.051(9) -0.045(11) -0.024(10) 0.054(14)
N1 0.034(5) 0.033(5) 0.025(4) -0.004(4) 0.007(4) -0.002(4)
N2 0.041(5) 0.033(5) 0.028(4) -0.001(4) 0.007(4) -0.009(4)
N3 0.035(5) 0.034(5) 0.026(4) -0.004(4) 0.000(4) 0.002(4)
N4 0.029(5) 0.052(6) 0.027(4) 0.008(4) 0.011(4) 0.006(4)
N8 0.038(5) 0.011(3) 0.020(4) 0.006(3) 0.009(3) 0.003(3)
N5 0.043(5) 0.007(3) 0.012(3) -0.002(3) 0.000(3) 0.000(3)
N6 0.028(4) 0.007(3) 0.014(3) -0.003(3) 0.002(3) 0.003(3)
N7 0.033(4) 0.013(3) 0.010(3) 0.003(3) -0.001(3) 0.000(3)
N9 0.144(16) 0.080(11) 0.088(12) 0.015(9) 0.017(11) -0.029(11)
O1 0.048(5) 0.041(5) 0.027(4) 0.004(3) 0.005(3) -0.001(4)
O2 0.038(6) 0.177(15) 0.117(10) -0.063(10) 0.033(6) 0.000(7)
O3 0.108(10) 0.067(8) 0.073(8) -0.013(6) 0.001(7) 0.011(7)
O5 0.032(4) 0.026(4) 0.033(4) -0.004(3) 0.003(3) -0.001(3)
O6 0.055(5) 0.046(5) 0.022(4) -0.006(3) 0.020(3) -0.007(4)
P1 0.047(4) 0.039(4) 0.071(6) 0.019(4) 0.001(3) -0.009(3)
F1 0.086(11) 0.070(11) 0.065(8) 0.025(7) 0.007(7) -0.028(8)
F2 0.052(7) 0.034(7) 0.061(8) 0.003(7) 0.013(6) -0.011(6)
F3 0.055(8) 0.061(9) 0.081(8) 0.027(7) 0.006(6) -0.020(6)
F4 0.076(9) 0.089(11) 0.085(9) 0.018(8) -0.015(8) -0.036(8)
F5 0.064(8) 0.047(7) 0.098(11) -0.012(7) 0.009(7) -0.007(5)
F6 0.063(8) 0.086(11) 0.103(12) 0.026(8) 0.010(8) 0.026(8)
P1' 0.071(9) 0.044(7) 0.044(6) 0.011(5) -0.006(5) -0.024(6)
F1' 0.106(18) 0.045(9) 0.101(17) 0.011(10) 0.002(14) -0.005(10)
F2' 0.083(10) 0.091(15) 0.060(11) 0.015(12) -0.011(9) -0.048(11)
F3' 0.15(2) 0.046(9) 0.082(16) 0.019(10) 0.012(15) -0.003(10)
F4' 0.069(11) 0.10(2) 0.12(2) 0.00(2) -0.023(12) -0.018(13)
F5' 0.119(17) 0.073(16) 0.067(11) 0.008(11) 0.034(11) -0.034(15)
F6' 0.113(17) 0.085(15) 0.046(8) -0.007(9) 0.005(9) -0.035(13)
F7 0.058(4) 0.022(3) 0.029(3) -0.005(2) 0.003(3) -0.005(3)
F8 0.065(4) 0.035(3) 0.021(3) 0.007(3) 0.011(3) -0.001(3)
F9 0.079(5) 0.021(3) 0.051(4) -0.018(3) -0.002(4) 0.004(3)
F10 0.066(4) 0.037(4) 0.019(3) 0.007(3) 0.009(3) 0.011(3)
F11 0.050(4) 0.058(4) 0.024(3) -0.011(3) 0.005(3) 0.014(3)
F12 0.039(4) 0.054(4) 0.040(4) -0.009(3) 0.004(3) 0.004(3)
P2 0.0439(16) 0.0196(12) 0.0184(11) -0.0056(9) 0.0038(10) 0.0039(11)
Cl2 0.0550(18) 0.0523(17) 0.0192(12) 0.0040(11) 0.0029(11) 0.0021(14)
Cl1 0.0461(16) 0.0362(14) 0.0372(14) 0.0087(11) 0.0215(12) 0.0053(12)
Cl4 0.0378(12) 0.0078(9) 0.0162(9) 0.0012(7) 0.0021(9) 0.0014(8)
Cl3 0.0409(13) 0.0159(10) 0.0160(10) 0.0010(8) 0.0087(9) -0.0027(9)
Ru1 0.0336(5) 0.0342(5) 0.0190(4) 0.0012(3) 0.0063(3) -0.0002(4)
Ru2 0.0347(4) 0.0061(3) 0.0124(3) 0.0008(2) 0.0043(3) 0.0011(3)

loop_
_atom_type_symbol
_atom_type_description
_atom_type_scat_dispersion_real
_atom_type_scat_dispersion_imag
_atom_type_scat_source
C C 0.0033 0.0016 'International Tables Vol C Tables 4.2.6.8 and 6.1.1.4'
H H 0.0000 0.0000 'International Tables Vol C Tables 4.2.6.8 and 6.1.1.4'
N N 0.0061 0.0033 'International Tables Vol C Tables 4.2.6.8 and 6.1.1.4'
O O 0.0106 0.0060 'International Tables Vol C Tables 4.2.6.8 and 6.1.1.4'
F F 0.0171 0.0103 'International Tables Vol C Tables 4.2.6.8 and 6.1.1.4'
P P 0.1023 0.0942 'International Tables Vol C Tables 4.2.6.8 and 6.1.1.4'
Cl Cl 0.1484 0.1585 'International Tables Vol C Tables 4.2.6.8 and 6.1.1.4'
Ru Ru -1.2594 0.8363 'International Tables Vol C Tables 4.2.6.8 and 6.1.1.4'

loop_
_geom_angle_atom_site_label_1
_geom_angle_atom_site_label_2
_geom_angle_atom_site_label_3
_geom_angle
N2 C1 C2 121.7(12)
N2 C1 H1 119.2
C2 C1 H1 119.2
C3 C2 C1 116.5(12)
C3 C2 H2 121.8
C1 C2 H2 121.8
C2 C3 C4 121.8(14)
C2 C3 H3 119.1
C4 C3 H3 119.1
C5 C4 C3 118.6(13)
C5 C4 H4 120.7
C3 C4 H4 120.7
N2 C5 C4 119.8(11)
N2 C5 C6 117.2(10)
C4 C5 C6 123.0(12)
C7 C6 N3 119.5(11)
C7 C6 C5 128.5(12)
N3 C6 C5 112.0(10)
C6 C7 C8 118.9(12)
C6 C7 H7 120.6
C8 C7 H7 120.6
C9 C8 C7 119.8(11)
C9 C8 C16 119.0(11)
C7 C8 C16 121.2(11)
C10 C9 C8 118.0(11)
C10 C9 H9 121.0
C8 C9 H9 121.0
N3 C10 C9 120.9(11)
N3 C10 C11 113.4(10)
C9 C10 C11 125.6(11)
C12 C11 N4 120.1(11)
C12 C11 C10 125.5(11)
N4 C11 C10 114.4(9)
C11 C12 C13 120.6(11)
C11 C12 H12 119.7
C13 C12 H12 119.7
C12 C13 C14 119.1(11)
C12 C13 H13 120.4
C14 C13 H13 120.4
C15 C14 C13 117.9(11)
C15 C14 H14 121.0
C13 C14 H14 121.0
N4 C15 C14 123.1(11)
N4 C15 H15 118.4
C14 C15 H15 118.4
C21 C16 C17 117.8(13)
C21 C16 C8 120.1(12)
C17 C16 C8 122.0(13)
C18 C17 C16 121.5(15)
C18 C17 H17 119.3
C16 C17 H17 119.3
C17 C18 C19 119.3(16)
C17 C18 H18 120.3
C19 C18 H18 120.3
O2 C19 C20 126.6(17)
O2 C19 C18 113.3(16)
C20 C19 C18 120.1(14)
C19 C20 C21 121.1(16)
C19 C20 H20 119.4
C21 C20 H20 119.4
C16 C21 C20 120.1(14)
C16 C21 H21 119.9
C20 C21 H21 119.9
O2 C22 H22A 109.5
O2 C22 H22B 109.5
H22A C22 H22B 109.5
O2 C22 H22C 109.5
H22A C22 H22C 109.5
H22B C22 H22C 109.5
N5 C23 C24 121.1(9)
N5 C23 H23 119.4
C24 C23 H23 119.4
C25 C24 C23 118.7(9)
C25 C24 H24 120.7
C23 C24 H24 120.7
C24 C25 C26 121.4(9)
C24 C25 H25 119.3
C26 C25 H25 119.3
C25 C26 C27 118.1(9)
C25 C26 H26 121.0
C27 C26 H26 121.0
N5 C27 C26 119.6(8)
N5 C27 C28 116.1(8)
C26 C27 C28 124.2(9)
N6 C28 C29 119.0(8)
N6 C28 C27 113.5(8)
C29 C28 C27 127.4(8)
C28 C29 C30 119.4(8)
C28 C29 H29 120.3
C30 C29 H29 120.3
C31 C30 C29 118.2(8)
C31 C30 C38 121.2(8)
C29 C30 C38 120.6(8)
C32 C31 C30 120.0(8)
C32 C31 H31 120.0
C30 C31 H31 120.0
N6 C32 C31 119.2(8)
N6 C32 C33 114.4(7)
C31 C32 C33 126.4(8)
C34 C33 N7 120.8(8)
C34 C33 C32 124.4(8)
N7 C33 C32 114.7(7)
C33 C34 C35 120.4(8)
C33 C34 H34 119.8
C35 C34 H34 119.8
C36 C35 C34 117.8(8)
C36 C35 H35 121.1
C34 C35 H35 121.1
C37 C36 C35 118.8(8)
C37 C36 H36 120.6
C35 C36 H36 120.6
N7 C37 C36 122.7(8)
N7 C37 H37 118.7
C36 C37 H37 118.7
C39 C38 C43 116.8(8)
C39 C38 C30 123.9(8)
C43 C38 C30 119.3(8)
C40 C39 C38 121.3(9)
C40 C39 H39 119.4
C38 C39 H39 119.4
C41 C40 C39 121.1(9)
C41 C40 H40 119.4
C39 C40 H40 119.4
C40 C41 O6 127.1(9)
C40 C41 C42 119.7(9)
O6 C41 C42 113.3(9)
C43 C42 C41 119.4(10)
C43 C42 H42 120.3
C41 C42 H42 120.3
C42 C43 C38 121.7(9)
C42 C43 H43 119.2
C38 C43 H43 119.2
O6 C44 H44A 109.5
O6 C44 H44B 109.5
H44A C44 H44B 109.5
O6 C44 H44C 109.5
H44A C44 H44C 109.5
H44B C44 H44C 109.5
N9 C45 C46 179(2)
C45 C46 H46A 109.5
C45 C46 H46B 109.5
H46A C46 H46B 109.5
C45 C46 H46C 109.5
H46A C46 H46C 109.5
H46B C46 H46C 109.5
C48 C47 H47A 109.5
C48 C47 H47B 109.5
H47A C47 H47B 109.5
C48 C47 H47C 109.5
H47A C47 H47C 109.5
H47B C47 H47C 109.5
O3 C48 C47 105.2(15)
O3 C48 H48A 110.7
C47 C48 H48A 110.7
O3 C48 H48B 110.7
C47 C48 H48B 110.7
H48A C48 H48B 108.8
C50 C49 O3 109.2(14)
C50 C49 H49A 109.9
O3 C49 H49A 109.9
C50 C49 H49B 109.8
O3 C49 H49B 109.8
H49A C49 H49B 108.3
C49 C50 H50A 109.5
C49 C50 H50B 109.5
H50A C50 H50B 109.5
C49 C50 H50C 109.5
H50A C50 H50C 109.5
H50B C50 H50C 109.5
O1 N1 Ru1 172.0(8)
C1 N2 C5 121.5(10)
C1 N2 Ru1 126.6(8)
C5 N2 Ru1 111.8(7)
C10 N3 C6 122.2(10)
C10 N3 Ru1 119.2(8)
C6 N3 Ru1 118.5(8)
C15 N4 C11 119.1(10)
C15 N4 Ru1 128.3(7)
C11 N4 Ru1 112.6(7)
O5 N8 Ru2 170.5(7)
C23 N5 C27 120.8(8)
C23 N5 Ru2 126.6(6)
C27 N5 Ru2 112.5(5)
C32 N6 C28 123.9(8)
C32 N6 Ru2 118.6(6)
C28 N6 Ru2 117.3(6)
C37 N7 C33 119.5(7)
C37 N7 Ru2 127.3(6)
C33 N7 Ru2 113.1(6)
C19 O2 C22 115.8(15)
C48 O3 C49 111.6(14)
C41 O6 C44 116.0(9)
F5 P1 F1 91.0(11)
F5 P1 F3 87.4(9)
F1 P1 F3 177.4(14)
F5 P1 F6 179.2(13)
F1 P1 F6 88.8(11)
F3 P1 F6 92.9(10)
F5 P1 F2 90.4(9)
F1 P1 F2 92.0(10)
F3 P1 F2 90.0(10)
F6 P1 F2 90.3(11)
F5 P1 F4 87.8(10)
F1 P1 F4 89.9(10)
F3 P1 F4 88.1(9)
F6 P1 F4 91.5(11)
F2 P1 F4 177.4(11)
F1' P1' F5' 91.6(14)
F1' P1' F6' 88.5(14)
F5' P1' F6' 179.2(17)
F1' P1' F3' 178.2(19)
F5' P1' F3' 87.7(15)
F6' P1' F3' 92.2(13)
F1' P1' F4' 90.2(16)
F5' P1' F4' 87.1(18)
F6' P1' F4' 92.2(17)
F3' P1' F4' 88.1(17)
F1' P1' F2' 92.0(14)
F5' P1' F2' 88.3(14)
F6' P1' F2' 92.5(13)
F3' P1' F2' 89.6(14)
F4' P1' F2' 174.9(19)
F12 P2 F9 90.7(4)
F12 P2 F10 91.3(4)
F9 P2 F10 89.8(4)
F12 P2 F7 90.9(4)
F9 P2 F7 178.4(4)
F10 P2 F7 90.0(3)
F12 P2 F8 90.8(4)
F9 P2 F8 90.9(4)
F10 P2 F8 177.8(4)
F7 P2 F8 89.2(3)
F12 P2 F11 179.1(4)
F9 P2 F11 88.5(4)
F10 P2 F11 89.2(4)
F7 P2 F11 89.9(4)
F8 P2 F11 88.7(4)
N1 Ru1 N3 98.6(4)
N1 Ru1 N4 95.0(4)
N3 Ru1 N4 80.4(4)
N1 Ru1 N2 93.4(4)
N3 Ru1 N2 80.4(4)
N4 Ru1 N2 160.0(4)
N1 Ru1 Cl2 177.3(3)
N3 Ru1 Cl2 84.0(3)
N4 Ru1 Cl2 86.3(2)
N2 Ru1 Cl2 86.1(3)
N1 Ru1 Cl1 87.0(3)
N3 Ru1 Cl1 174.3(3)
N4 Ru1 Cl1 97.8(2)
N2 Ru1 Cl1 100.7(3)
Cl2 Ru1 Cl1 90.46(10)
N8 Ru2 N6 99.5(3)
N8 Ru2 N5 90.8(3)
N6 Ru2 N5 80.4(3)
N8 Ru2 N7 97.2(3)
N6 Ru2 N7 79.2(3)
N5 Ru2 N7 159.0(3)
N8 Ru2 Cl4 175.3(2)
N6 Ru2 Cl4 84.8(2)
N5 Ru2 Cl4 87.8(2)
N7 Ru2 Cl4 85.6(2)
N8 Ru2 Cl3 87.5(2)
N6 Ru2 Cl3 173.0(2)
N5 Ru2 Cl3 98.8(2)
N7 Ru2 Cl3 100.9(2)
Cl4 Ru2 Cl3 88.24(8)

loop_
_geom_bond_atom_site_label_1
_geom_bond_atom_site_label_2
_geom_bond_distance
C1 N2 1.337(15)
C1 C2 1.413(18)
C1 H1 0.9500
C2 C3 1.36(2)
C2 H2 0.9500
C3 C4 1.41(2)
C3 H3 0.9500
C4 C5 1.379(18)
C4 H4 0.9500
C5 N2 1.352(15)
C5 C6 1.475(16)
C6 C7 1.372(16)
C6 N3 1.372(14)
C7 C8 1.401(17)
C7 H7 0.9500
C8 C9 1.408(17)
C8 C16 1.474(17)
C9 C10 1.377(15)
C9 H9 0.9500
C10 N3 1.326(14)
C10 C11 1.500(16)
C11 C12 1.364(16)
C11 N4 1.380(14)
C12 C13 1.376(17)
C12 H12 0.9500
C13 C14 1.396(17)
C13 H13 0.9500
C14 C15 1.374(16)
C14 H14 0.9500
C15 N4 1.326(14)
C15 H15 0.9500
C16 C21 1.40(2)
C16 C17 1.415(19)
C17 C18 1.39(2)
C17 H17 0.9500
C18 C19 1.40(2)
C18 H18 0.9500
C19 O2 1.322(17)
C19 C20 1.37(2)
C20 C21 1.41(2)
C20 H20 0.9500
C21 H21 0.9500
C22 O2 1.49(2)
C22 H22A 0.9800
C22 H22B 0.9800
C22 H22C 0.9800
C23 N5 1.341(11)
C23 C24 1.371(13)
C23 H23 0.9500
C24 C25 1.368(15)
C24 H24 0.9500
C25 C26 1.376(13)
C25 H25 0.9500
C26 C27 1.399(12)
C26 H26 0.9500
C27 N5 1.365(12)
C27 C28 1.480(11)
C28 N6 1.360(11)
C28 C29 1.370(12)
C29 C30 1.425(12)
C29 H29 0.9500
C30 C31 1.403(12)
C30 C38 1.464(12)
C31 C32 1.379(12)
C31 H31 0.9500
C32 N6 1.325(11)
C32 C33 1.475(12)
C33 C34 1.365(12)
C33 N7 1.371(11)
C34 C35 1.412(12)
C34 H34 0.9500
C35 C36 1.401(12)
C35 H35 0.9500
C36 C37 1.385(12)
C36 H36 0.9500
C37 N7 1.334(11)
C37 H37 0.9500
C38 C39 1.389(13)
C38 C43 1.430(13)
C39 C40 1.383(13)
C39 H39 0.9500
C40 C41 1.369(15)
C40 H40 0.9500
C41 O6 1.369(12)
C41 C42 1.401(14)
C42 C43 1.374(13)
C42 H42 0.9500
C43 H43 0.9500
C44 O6 1.458(14)
C44 H44A 0.9800
C44 H44B 0.9800
C44 H44C 0.9800
C45 N9 1.15(2)
C45 C46 1.45(2)
C46 H46A 0.9800
C46 H46B 0.9800
C46 H46C 0.9800
C47 C48 1.56(3)
C47 H47A 0.9800
C47 H47B 0.9800
C47 H47C 0.9800
C48 O3 1.441(19)
C48 H48A 0.9900
C48 H48B 0.9900
C49 C50 1.46(2)
C49 O3 1.454(19)
C49 H49A 0.9900
C49 H49B 0.9900
C50 H50A 0.9800
C50 H50B 0.9800
C50 H50C 0.9800
N1 O1 1.142(11)
N1 Ru1 1.751(9)
N2 Ru1 2.087(9)
N3 Ru1 1.952(9)
N4 Ru1 2.067(10)
N8 O5 1.135(10)
N8 Ru2 1.749(8)
N5 Ru2 2.078(7)
N6 Ru2 1.985(7)
N7 Ru2 2.086(7)
P1 F5 1.602(16)
P1 F1 1.598(14)
P1 F3 1.618(13)
P1 F6 1.614(16)
P1 F2 1.609(18)
P1 F4 1.629(18)
P1' F1' 1.597(18)
P1' F5' 1.61(2)
P1' F6' 1.609(18)
P1' F3' 1.624(16)
P1' F4' 1.63(2)
P1' F2' 1.61(2)
F7 P2 1.600(6)
F8 P2 1.603(6)
F9 P2 1.585(6)
F10 P2 1.599(6)
F11 P2 1.606(7)
F12 P2 1.581(7)
Cl2 Ru1 2.316(3)
Cl1 Ru1 2.384(3)
Cl4 Ru2 2.349(2)
Cl3 Ru2 2.386(2)
